data_2238139
loop_
_publ_author_name
'Choi, Hong Dae'
'Seo, Pil Ja'
'Lee, Uk'

_publ_section_title
;
 5-Cyclohexyl-3-(3-fluorophenylsulfinyl)-2-methyl-1-benzofuran
;
_journal_coeditor_code BX2442
_journal_issue 7
_journal_name_full 'Acta Crystallographica Section E'
_journal_page_first o1026
_journal_paper_doi 10.1107/S160053681301475X
_journal_volume 69
_journal_year 2013
_chemical_formula_iupac 'C21 H21 F O2 S'
_chemical_formula_moiety 'C21 H21 F O2 S'
_chemical_formula_sum 'C21 H21 F O2 S'
_chemical_formula_weight 356.44
_chemical_melting_point_gt 403
_chemical_melting_point_lt 404
_chemical_name_systematic
;
5-Cyclohexyl-3-(3-fluorophenylsulfinyl)-2-methyl-1-benzofuran
;
_space_group_IT_number 2
_symmetry_cell_setting triclinic
_symmetry_space_group_name_Hall '-P 1'
_symmetry_space_group_name_H-M 'P -1'
_atom_sites_solution_hydrogens difmap
_atom_sites_solution_primary direct
_atom_sites_solution_secondary difmap
_cell_angle_alpha 90.3760(10)
_cell_angle_beta 110.4070(10)
_cell_angle_gamma 97.4390(10)
_cell_formula_units_Z 2
_cell_length_a 8.91470(10)
_cell_length_b 10.1270(2)
_cell_length_c 10.5101(2)
_cell_measurement_reflns_used 9475
_cell_measurement_temperature 173(2)
_cell_measurement_theta_max 28.33
_cell_measurement_theta_min 2.60
_cell_volume 880.44(3)
_computing_cell_refinement '<i>SAINT</i> (Bruker, 2009)'
_computing_data_collection '<i>APEX2</i> (Bruker, 2009)'
_computing_data_reduction '<i>SAINT</i> (Bruker, 2009)'
_computing_molecular_graphics
;
<i>ORTEP-3 for Windows</i> (Farrugia, 2012) and
<i>DIAMOND</i> (Brandenburg, 1998)
;
_computing_publication_material '<i>SHELXL97</i> (Sheldrick, 2008)'
_computing_structure_refinement '<i>SHELXL97</i> (Sheldrick, 2008)'
_computing_structure_solution '<i>SHELXS97</i> (Sheldrick, 2008)'
_diffrn_ambient_temperature 173(2)
_diffrn_detector_area_resol_mean 10.0
_diffrn_measured_fraction_theta_full 0.999
_diffrn_measured_fraction_theta_max 0.999
_diffrn_measurement_device_type 'Bruker SMART APEXII CCD'
_diffrn_measurement_method '\f and \w scans'
_diffrn_radiation_monochromator 'graphite multilayer'
_diffrn_radiation_source 'rotating anode'
_diffrn_radiation_type MoK\a
_diffrn_radiation_wavelength 0.71073
_diffrn_reflns_av_R_equivalents 0.0254
_diffrn_reflns_av_sigmaI/netI 0.0208
_diffrn_reflns_limit_h_max 11
_diffrn_reflns_limit_h_min -11
_diffrn_reflns_limit_k_max 13
_diffrn_reflns_limit_k_min -13
_diffrn_reflns_limit_l_max 14
_diffrn_reflns_limit_l_min -13
_diffrn_reflns_number 19435
_diffrn_reflns_theta_full 28.33
_diffrn_reflns_theta_max 28.33
_diffrn_reflns_theta_min 2.03
_diffrn_standards_number 0
_exptl_absorpt_coefficient_mu 0.205
_exptl_absorpt_correction_T_max 0.7457
_exptl_absorpt_correction_T_min 0.6924
_exptl_absorpt_correction_type multi-scan
_exptl_absorpt_process_details '(<i>SADABS</i>; Bruker, 2009)'
_exptl_crystal_colour colourless
_exptl_crystal_density_diffrn 1.345
_exptl_crystal_density_method 'not measured'
_exptl_crystal_description Block
_exptl_crystal_F_000 376
_exptl_crystal_size_max 0.325
_exptl_crystal_size_mid 0.312
_exptl_crystal_size_min 0.285
_refine_diff_density_max 0.941
_refine_diff_density_min -0.413
_refine_ls_extinction_method none
_refine_ls_goodness_of_fit_ref 1.043
_refine_ls_hydrogen_treatment constr
_refine_ls_matrix_type full
_refine_ls_number_parameters 227
_refine_ls_number_reflns 4369
_refine_ls_number_restraints 0
_refine_ls_restrained_S_all 1.043
_refine_ls_R_factor_all 0.0468
_refine_ls_R_factor_gt 0.0424
_refine_ls_shift/su_max 0.000
_refine_ls_shift/su_mean 0.000
_refine_ls_structure_factor_coef Fsqd
_refine_ls_weighting_details 'calc w=1/[\s^2^(Fo^2^)+(0.0748P)^2^+0.2924P] where P=(Fo^2^+2Fc^2^)/3'
_refine_ls_weighting_scheme calc
_refine_ls_wR_factor_gt 0.1198
_refine_ls_wR_factor_ref 0.1244
_reflns_number_gt 3897
_reflns_number_total 4369
_reflns_threshold_expression I>2\s(I)
_cod_data_source_file bx2442.cif
_cod_data_source_block I
_cod_database_code 2238139
_cod_database_fobs_code 2238139

loop_
_symmetry_equiv_pos_as_xyz
'x, y, z'
'-x, -y, -z'

loop_
_atom_site_type_symbol
_atom_site_label
_atom_site_fract_x
_atom_site_fract_y
_atom_site_fract_z
_atom_site_U_iso_or_equiv
_atom_site_adp_type
_atom_site_calc_flag
_atom_site_refinement_flags
_atom_site_occupancy
_atom_site_symmetry_multiplicity
S S1 0.65884(4) 0.48559(3) 0.79845(3) 0.02628(11) Uani d . 1 2
F F1 0.84222(15) 0.35909(14) 0.41074(11) 0.0615(4) Uani d . 1 2
O O1 0.47089(13) 0.17436(11) 0.94217(10) 0.0312(2) Uani d . 1 2
O O2 0.54304(14) 0.54929(11) 0.68662(11) 0.0358(3) Uani d . 1 2
C C1 0.55705(16) 0.33517(14) 0.82691(13) 0.0252(3) Uani d . 1 2
C C2 0.44498(15) 0.23532(13) 0.72755(13) 0.0235(3) Uani d . 1 2
C C3 0.38240(16) 0.21856(13) 0.58605(13) 0.0242(3) Uani d . 1 2
H H3 0.4136 0.2834 0.5317 0.029 Uiso calc R 1 2
C C4 0.27338(16) 0.10501(13) 0.52593(13) 0.0248(3) Uani d . 1 2
C C5 0.22910(18) 0.01022(15) 0.60832(15) 0.0307(3) Uani d . 1 2
H H5 0.1549 -0.0669 0.5659 0.037 Uiso calc R 1 2
C C6 0.28993(18) 0.02523(16) 0.74949(15) 0.0323(3) Uani d . 1 2
H H6 0.2597 -0.0393 0.8045 0.039 Uiso calc R 1 2
C C7 0.39658(16) 0.13922(14) 0.80477(13) 0.0268(3) Uani d . 1 2
C C8 0.56642(17) 0.29422(15) 0.95219(14) 0.0281(3) Uani d . 1 2
C C9 0.20412(16) 0.08110(14) 0.37274(14) 0.0264(3) Uani d . 1 2
H H9 0.1189 0.0013 0.3508 0.032 Uiso calc R 1 2
C C10 0.12469(18) 0.19886(15) 0.30242(14) 0.0292(3) Uani d . 1 2
H H10A 0.0361 0.2136 0.3349 0.035 Uiso calc R 1 2
H H10B 0.2054 0.2804 0.3272 0.035 Uiso calc R 1 2
C C11 0.05690(19) 0.17497(17) 0.14790(15) 0.0341(3) Uani d . 1 2
H H11A -0.0336 0.1006 0.1225 0.041 Uiso calc R 1 2
H H11B 0.0138 0.2558 0.1061 0.041 Uiso calc R 1 2
C C12 0.18461(19) 0.14180(17) 0.09251(15) 0.0350(3) Uani d . 1 2
H H12A 0.1342 0.1200 -0.0066 0.042 Uiso calc R 1 2
H H12B 0.2683 0.2205 0.1072 0.042 Uiso calc R 1 2
C C13 0.2628(2) 0.02487(19) 0.16166(16) 0.0408(4) Uani d . 1 2
H H13A 0.3497 0.0087 0.1277 0.049 Uiso calc R 1 2
H H13B 0.1812 -0.0561 0.1386 0.049 Uiso calc R 1 2
C C14 0.3336(2) 0.05058(19) 0.31578(16) 0.0396(4) Uani d . 1 2
H H14A 0.4218 0.1269 0.3393 0.048 Uiso calc R 1 2
H H14B 0.3803 -0.0288 0.3581 0.048 Uiso calc R 1 2
C C15 0.6580(2) 0.35137(18) 1.09261(15) 0.0377(4) Uani d . 1 2
H H15A 0.6953 0.4463 1.0897 0.057 Uiso calc R 1 2
H H15B 0.7515 0.3045 1.1339 0.057 Uiso calc R 1 2
H H15C 0.5878 0.3410 1.1468 0.057 Uiso calc R 1 2
C C16 0.79260(16) 0.41782(13) 0.72905(13) 0.0248(3) Uani d . 1 2
C C17 0.75975(17) 0.41440(15) 0.59050(14) 0.0291(3) Uani d . 1 2
H H17 0.6656 0.4446 0.5295 0.035 Uiso calc R 1 2
C C18 0.8701(2) 0.36513(17) 0.54482(16) 0.0354(3) Uani d . 1 2
C C19 1.0094(2) 0.32320(17) 0.62948(18) 0.0398(4) Uani d . 1 2
H H19 1.0829 0.2907 0.5939 0.048 Uiso calc R 1 2
C C20 1.0398(2) 0.32951(18) 0.76767(18) 0.0404(4) Uani d . 1 2
H H20 1.1352 0.3006 0.8281 0.049 Uiso calc R 1 2
C C21 0.93245(18) 0.37764(17) 0.81917(15) 0.0344(3) Uani d . 1 2
H H21 0.9542 0.3830 0.9143 0.041 Uiso calc R 1 2

loop_
_atom_site_aniso_label
_atom_site_aniso_U_11
_atom_site_aniso_U_22
_atom_site_aniso_U_33
_atom_site_aniso_U_12
_atom_site_aniso_U_13
_atom_site_aniso_U_23
S1 0.02997(19) 0.02451(18) 0.02462(17) 0.00348(13) 0.01014(13) -0.00131(12)
F1 0.0640(7) 0.0929(10) 0.0356(5) 0.0216(7) 0.0239(5) -0.0039(6)
O1 0.0346(5) 0.0388(6) 0.0242(5) 0.0057(4) 0.0152(4) 0.0056(4)
O2 0.0386(6) 0.0332(6) 0.0378(6) 0.0126(5) 0.0136(5) 0.0070(4)
C1 0.0261(6) 0.0285(6) 0.0226(6) 0.0049(5) 0.0103(5) 0.0001(5)
C2 0.0227(6) 0.0254(6) 0.0248(6) 0.0054(5) 0.0109(5) 0.0021(5)
C3 0.0245(6) 0.0247(6) 0.0244(6) 0.0038(5) 0.0097(5) 0.0029(5)
C4 0.0230(6) 0.0247(6) 0.0271(6) 0.0042(5) 0.0091(5) 0.0019(5)
C5 0.0284(7) 0.0274(7) 0.0357(7) -0.0009(5) 0.0125(6) 0.0020(6)
C6 0.0331(7) 0.0321(7) 0.0355(7) 0.0014(6) 0.0177(6) 0.0089(6)
C7 0.0269(6) 0.0319(7) 0.0252(6) 0.0058(5) 0.0132(5) 0.0042(5)
C8 0.0287(6) 0.0343(7) 0.0245(6) 0.0079(6) 0.0121(5) 0.0012(5)
C9 0.0254(6) 0.0253(6) 0.0261(6) 0.0021(5) 0.0067(5) -0.0004(5)
C10 0.0319(7) 0.0306(7) 0.0275(6) 0.0093(6) 0.0118(5) 0.0020(5)
C11 0.0338(7) 0.0420(8) 0.0276(7) 0.0119(6) 0.0099(6) 0.0039(6)
C12 0.0371(8) 0.0417(8) 0.0284(7) 0.0035(6) 0.0149(6) -0.0027(6)
C13 0.0418(8) 0.0500(10) 0.0311(7) 0.0180(7) 0.0095(6) -0.0080(7)
C14 0.0349(8) 0.0532(10) 0.0305(7) 0.0205(7) 0.0063(6) -0.0063(7)
C15 0.0426(8) 0.0493(9) 0.0229(6) 0.0084(7) 0.0130(6) -0.0009(6)
C16 0.0260(6) 0.0229(6) 0.0255(6) 0.0021(5) 0.0096(5) 0.0016(5)
C17 0.0283(7) 0.0322(7) 0.0252(6) 0.0040(5) 0.0076(5) 0.0013(5)
C18 0.0383(8) 0.0393(8) 0.0308(7) 0.0021(6) 0.0162(6) -0.0039(6)
C19 0.0343(8) 0.0400(9) 0.0499(9) 0.0083(7) 0.0199(7) -0.0028(7)
C20 0.0310(8) 0.0447(9) 0.0449(9) 0.0129(7) 0.0098(7) 0.0071(7)
C21 0.0328(7) 0.0406(8) 0.0278(7) 0.0089(6) 0.0069(6) 0.0061(6)

loop_
_atom_type_symbol
_atom_type_description
_atom_type_scat_dispersion_real
_atom_type_scat_dispersion_imag
_atom_type_scat_source
C C 0.0033 0.0016 'International Tables Vol C Tables 4.2.6.8 and 6.1.1.4'
H H 0.0000 0.0000 'International Tables Vol C Tables 4.2.6.8 and 6.1.1.4'
O O 0.0106 0.0060 'International Tables Vol C Tables 4.2.6.8 and 6.1.1.4'
F F 0.0171 0.0103 'International Tables Vol C Tables 4.2.6.8 and 6.1.1.4'
S S 0.1246 0.1234 'International Tables Vol C Tables 4.2.6.8 and 6.1.1.4'

loop_
_geom_angle_atom_site_label_1
_geom_angle_atom_site_label_2
_geom_angle_atom_site_label_3
_geom_angle
O2 S1 C1 107.99(7)
O2 S1 C16 107.08(6)
C1 S1 C16 98.41(6)
C8 O1 C7 106.54(11)
C8 C1 C2 107.28(12)
C8 C1 S1 124.17(11)
C2 C1 S1 128.51(10)
C7 C2 C3 119.47(12)
C7 C2 C1 104.60(11)
C3 C2 C1 135.92(13)
C4 C3 C2 118.74(12)
C4 C3 H3 120.6
C2 C3 H3 120.6
C3 C4 C5 119.68(13)
C3 C4 C9 120.75(12)
C5 C4 C9 119.56(12)
C6 C5 C4 122.44(13)
C6 C5 H5 118.8
C4 C5 H5 118.8
C7 C6 C5 116.01(13)
C7 C6 H6 122.0
C5 C6 H6 122.0
C6 C7 O1 125.68(13)
C6 C7 C2 123.65(13)
O1 C7 C2 110.67(12)
C1 C8 O1 110.90(12)
C1 C8 C15 133.45(15)
O1 C8 C15 115.64(13)
C4 C9 C10 111.98(11)
C4 C9 C14 111.49(11)
C10 C9 C14 109.86(12)
C4 C9 H9 107.8
C10 C9 H9 107.8
C14 C9 H9 107.8
C11 C10 C9 111.76(12)
C11 C10 H10A 109.3
C9 C10 H10A 109.3
C11 C10 H10B 109.3
C9 C10 H10B 109.3
H10A C10 H10B 107.9
C12 C11 C10 111.91(12)
C12 C11 H11A 109.2
C10 C11 H11A 109.2
C12 C11 H11B 109.2
C10 C11 H11B 109.2
H11A C11 H11B 107.9
C13 C12 C11 110.99(13)
C13 C12 H12A 109.4
C11 C12 H12A 109.4
C13 C12 H12B 109.4
C11 C12 H12B 109.4
H12A C12 H12B 108.0
C12 C13 C14 111.35(13)
C12 C13 H13A 109.4
C14 C13 H13A 109.4
C12 C13 H13B 109.4
C14 C13 H13B 109.4
H13A C13 H13B 108.0
C13 C14 C9 111.27(12)
C13 C14 H14A 109.4
C9 C14 H14A 109.4
C13 C14 H14B 109.4
C9 C14 H14B 109.4
H14A C14 H14B 108.0
C8 C15 H15A 109.5
C8 C15 H15B 109.5
H15A C15 H15B 109.5
C8 C15 H15C 109.5
H15A C15 H15C 109.5
H15B C15 H15C 109.5
C17 C16 C21 121.91(13)
C17 C16 S1 119.95(11)
C21 C16 S1 118.02(10)
C18 C17 C16 116.83(13)
C18 C17 H17 121.6
C16 C17 H17 121.6
F1 C18 C19 117.70(14)
F1 C18 C17 118.79(15)
C19 C18 C17 123.50(14)
C18 C19 C20 118.24(14)
C18 C19 H19 120.9
C20 C19 H19 120.9
C19 C20 C21 120.67(14)
C19 C20 H20 119.7
C21 C20 H20 119.7
C20 C21 C16 118.81(14)
C20 C21 H21 120.6
C16 C21 H21 120.6

loop_
_geom_bond_atom_site_label_1
_geom_bond_atom_site_label_2
_geom_bond_distance
S1 O2 1.4831(11)
S1 C1 1.7523(15)
S1 C16 1.7992(14)
F1 C18 1.3424(18)
O1 C8 1.3703(18)
O1 C7 1.3842(16)
C1 C8 1.3609(19)
C1 C2 1.4520(18)
C2 C7 1.3920(19)
C2 C3 1.3948(17)
C3 C4 1.3925(19)
C3 H3 0.9500
C4 C5 1.406(2)
C4 C9 1.5149(18)
C5 C6 1.390(2)
C5 H5 0.9500
C6 C7 1.377(2)
C6 H6 0.9500
C8 C15 1.4852(19)
C9 C10 1.5281(19)
C9 C14 1.536(2)
C9 H9 1.0000
C10 C11 1.5277(19)
C10 H10A 0.9900
C10 H10B 0.9900
C11 C12 1.519(2)
C11 H11A 0.9900
C11 H11B 0.9900
C12 C13 1.512(2)
C12 H12A 0.9900
C12 H12B 0.9900
C13 C14 1.526(2)
C13 H13A 0.9900
C13 H13B 0.9900
C14 H14A 0.9900
C14 H14B 0.9900
C15 H15A 0.9800
C15 H15B 0.9800
C15 H15C 0.9800
C16 C17 1.3809(18)
C16 C21 1.3891(19)
C17 C18 1.379(2)
C17 H17 0.9500
C18 C19 1.373(2)
C19 C20 1.381(2)
C19 H19 0.9500
C20 C21 1.387(2)
C20 H20 0.9500
C21 H21 0.9500

loop_
_geom_hbond_atom_site_label_D
_geom_hbond_atom_site_label_H
_geom_hbond_atom_site_label_A
_geom_hbond_site_symmetry_A
_geom_hbond_distance_DH
_geom_hbond_distance_HA
_geom_hbond_distance_DA
_geom_hbond_angle_DHA
C13 H13A Cg1 2_656 0.99 3.00 3.6970(10) 128.4
C14 H14B Cg2 2_656 0.99 2.91 3.5690(10) 125.2
C19 H19 Cg2 1_655 0.95 2.90 3.6770(10) 140.0

loop_
_geom_torsion_atom_site_label_1
_geom_torsion_atom_site_label_2
_geom_torsion_atom_site_label_3
_geom_torsion_atom_site_label_4
_geom_torsion
O2 S1 C1 C8 -134.55(12)
C16 S1 C1 C8 114.34(12)
O2 S1 C1 C2 42.59(13)
C16 S1 C1 C2 -68.53(13)
C8 C1 C2 C7 -0.61(14)
S1 C1 C2 C7 -178.13(10)
C8 C1 C2 C3 179.01(14)
S1 C1 C2 C3 1.5(2)
C7 C2 C3 C4 -0.38(19)
C1 C2 C3 C4 -179.96(14)
C2 C3 C4 C5 -0.09(19)
C2 C3 C4 C9 -178.99(11)
C3 C4 C5 C6 0.2(2)
C9 C4 C5 C6 179.11(13)
C4 C5 C6 C7 0.2(2)
C5 C6 C7 O1 179.75(13)
C5 C6 C7 C2 -0.7(2)
C8 O1 C7 C6 -179.98(14)
C8 O1 C7 C2 0.40(15)
C3 C2 C7 C6 0.8(2)
C1 C2 C7 C6 -179.50(13)
C3 C2 C7 O1 -179.57(11)
C1 C2 C7 O1 0.13(14)
C2 C1 C8 O1 0.90(15)
S1 C1 C8 O1 178.55(9)
C2 C1 C8 C15 -179.85(15)
S1 C1 C8 C15 -2.2(2)
C7 O1 C8 C1 -0.81(15)
C7 O1 C8 C15 179.79(12)
C3 C4 C9 C10 -54.46(17)
C5 C4 C9 C10 126.65(14)
C3 C4 C9 C14 69.09(17)
C5 C4 C9 C14 -109.80(15)
C4 C9 C10 C11 179.30(12)
C14 C9 C10 C11 54.84(16)
C9 C10 C11 C12 -54.84(17)
C10 C11 C12 C13 54.65(18)
C11 C12 C13 C14 -55.75(19)
C12 C13 C14 C9 57.1(2)
C4 C9 C14 C13 179.29(14)
C10 C9 C14 C13 -55.97(18)
O2 S1 C16 C17 -9.39(14)
C1 S1 C16 C17 102.44(12)
O2 S1 C16 C21 166.74(12)
C1 S1 C16 C21 -81.42(13)
C21 C16 C17 C18 2.0(2)
S1 C16 C17 C18 177.96(11)
C16 C17 C18 F1 179.49(14)
C16 C17 C18 C19 -1.5(2)
F1 C18 C19 C20 179.71(16)
C17 C18 C19 C20 0.7(3)
C18 C19 C20 C21 -0.3(3)
C19 C20 C21 C16 0.8(3)
C17 C16 C21 C20 -1.7(2)
S1 C16 C21 C20 -177.77(13)
